data_2017366
loop_
_publ_author_name
'Guzei, Ilia A.'
'Wang, Cheng'
'Zhan, Yulian'
'Dolomanov, Oleg V.'
'Cheng, Yi-Qiang'

_publ_section_title
;
 Pseudomerohedrally twinned monoclinic structure of unfolded `free'
 nonactin: comparative analysis of its large conformational change upon
 encapsulation of alkali metal ions
;
_journal_coeditor_code SQ3212
_journal_issue 10
_journal_name_full 'Acta Crystallographica Section C'
_journal_page_first o521
_journal_page_last o524
_journal_paper_doi 10.1107/S0108270109033083
_journal_volume 65
_journal_year 2009
_chemical_formula_iupac 'C40 H64 O12'
_chemical_formula_moiety 'C40 H64 O12'
_chemical_formula_sum 'C40 H64 O12'
_chemical_formula_weight 736.91
_chemical_name_common nonactin
_chemical_name_systematic
;
nonactin
;
_space_group_IT_number 13
_symmetry_cell_setting monoclinic
_symmetry_space_group_name_Hall '-P 2yac'
_symmetry_space_group_name_H-M 'P 1 2/n 1'
_atom_sites_solution_hydrogens geom
_atom_sites_solution_primary direct
_atom_sites_solution_secondary difmap
_cell_angle_alpha 90.00
_cell_angle_beta 113.120(19)
_cell_angle_gamma 90.00
_cell_formula_units_Z 4
_cell_length_a 28.252(10)
_cell_length_b 5.569(2)
_cell_length_c 28.270(11)
_cell_measurement_reflns_used 9798
_cell_measurement_temperature 100.0(10)
_cell_measurement_theta_max 68.7773
_cell_measurement_theta_min 6.3052
_cell_volume 4091(3)
_computing_cell_refinement 'SAINT-Plus (Bruker, 2009)'
_computing_data_collection 'APEX2 (Bruker, 2009)'
_computing_data_reduction 'SAINT-Plus (Bruker, 2009)'
_computing_molecular_graphics 'SHELXTL (Sheldrick, 2008) and OLEX2 (Dolomanov <i>et al.</i>,  2009)'
_computing_publication_material 'SHELXTL (Sheldrick, 2008)'
_computing_structure_refinement 'SHELXTL (Sheldrick, 2008)'
_computing_structure_solution 'SHELXTL (Sheldrick, 2008)'
_diffrn_ambient_temperature 100(2)
_diffrn_measured_fraction_theta_full 0.982
_diffrn_measured_fraction_theta_max 0.972
_diffrn_measurement_device_type 'Bruker SMART APEXII area-detector'
_diffrn_measurement_method '0.70\% \w and 0.7\% \f '
_diffrn_radiation_monochromator graphite
_diffrn_radiation_source 'fine-focus sealed tube'
_diffrn_radiation_type Cu-K\a
_diffrn_radiation_wavelength 1.54178
_diffrn_reflns_av_R_equivalents 0.0236
_diffrn_reflns_av_sigmaI/netI 0.0142
_diffrn_reflns_limit_h_max 33
_diffrn_reflns_limit_h_min -33
_diffrn_reflns_limit_k_max 6
_diffrn_reflns_limit_k_min -6
_diffrn_reflns_limit_l_max 33
_diffrn_reflns_limit_l_min -33
_diffrn_reflns_number 51667
_diffrn_reflns_theta_full 67.00
_diffrn_reflns_theta_max 69.51
_diffrn_reflns_theta_min 1.70
_exptl_absorpt_coefficient_mu 0.713
_exptl_absorpt_correction_T_max 0.9175
_exptl_absorpt_correction_T_min 0.6940
_exptl_absorpt_correction_type multi-scan
_exptl_absorpt_process_details '(SADABS; Bruker, 2009)'
_exptl_crystal_colour colourless
_exptl_crystal_density_diffrn 1.197
_exptl_crystal_density_method 'not measured'
_exptl_crystal_description needle
_exptl_crystal_F_000 1600
_exptl_crystal_size_max 0.55
_exptl_crystal_size_mid 0.20
_exptl_crystal_size_min 0.12
_refine_diff_density_max 0.545
_refine_diff_density_min -0.200
_refine_ls_extinction_method none
_refine_ls_goodness_of_fit_ref 1.045
_refine_ls_hydrogen_treatment constr
_refine_ls_matrix_type full
_refine_ls_number_parameters 478
_refine_ls_number_reflns 7460
_refine_ls_number_restraints 0
_refine_ls_restrained_S_all 1.045
_refine_ls_R_factor_all 0.0437
_refine_ls_R_factor_gt 0.0430
_refine_ls_shift/su_max 0.001
_refine_ls_shift/su_mean 0.000
_refine_ls_structure_factor_coef Fsqd
_refine_ls_weighting_details 'calc w=1/[\s^2^(Fo^2^)+(0.0784P)^2^+1.1388P] where P=(Fo^2^+2Fc^2^)/3'
_refine_ls_weighting_scheme calc
_refine_ls_wR_factor_gt 0.1092
_refine_ls_wR_factor_ref 0.1102
_reflns_number_gt 7285
_reflns_number_total 7460
_reflns_threshold_expression I>2\s(I)
_cod_data_source_file sq3212.cif
_cod_data_source_block I
_cod_original_cell_volume 4090(3)
_cod_original_sg_symbol_H-M 'P 2/n'
_cod_database_code 2017366
_cod_database_fobs_code 2017366

loop_
_symmetry_equiv_pos_as_xyz
'x, y, z'
'-x+1/2, y, -z+1/2'
'-x, -y, -z'
'x-1/2, -y, z-1/2'

loop_
_atom_site_type_symbol
_atom_site_label
_atom_site_fract_x
_atom_site_fract_y
_atom_site_fract_z
_atom_site_U_iso_or_equiv
_atom_site_adp_type
_atom_site_calc_flag
_atom_site_refinement_flags
_atom_site_occupancy
_atom_site_disorder_assembly
_atom_site_disorder_group
O O1 0.91863(5) 0.1503(2) 0.28283(5) 0.0212(3) Uani d . 1 . .
O O2 0.92528(5) 0.1093(2) 0.41695(5) 0.0157(3) Uani d . 1 . .
O O3 0.95057(5) 0.4845(2) 0.44662(5) 0.0201(3) Uani d . 1 . .
O O4 0.78146(5) 0.3410(2) 0.41400(5) 0.0224(3) Uani d . 1 . .
O O5 0.64137(4) 0.3756(2) 0.36927(4) 0.0171(3) Uani d . 1 . .
O O6 0.61674(5) 0.0159(2) 0.38889(5) 0.0235(3) Uani d . 1 . .
C C1 0.88622(7) 0.1343(3) 0.22891(7) 0.0187(4) Uani d . 1 . .
H H1 0.8607 0.2686 0.2194 0.022 Uiso calc R 1 . .
C C2 0.85763(8) -0.1066(4) 0.22133(7) 0.0248(4) Uani d . 1 . .
H H2A 0.8210 -0.0815 0.2153 0.030 Uiso calc R 1 . .
H H2B 0.8595 -0.1961 0.1919 0.030 Uiso calc R 1 . .
C C3 0.88576(8) -0.2402(3) 0.27151(7) 0.0234(4) Uani d . 1 . .
H H3B 0.9148 -0.3356 0.2702 0.028 Uiso calc R 1 . .
H H3A 0.8622 -0.3477 0.2799 0.028 Uiso calc R 1 . .
C C4 0.90483(7) -0.0358(3) 0.31008(7) 0.0185(4) Uani d . 1 . .
H H4 0.8764 0.0210 0.3200 0.022 Uiso calc R 1 . .
C C5 0.95173(7) -0.0989(3) 0.35795(7) 0.0182(4) Uani d . 1 . .
H H5B 0.9810 -0.1304 0.3478 0.022 Uiso calc R 1 . .
H H5A 0.9446 -0.2495 0.3725 0.022 Uiso calc R 1 . .
C C6 0.96790(6) 0.0922(3) 0.39968(7) 0.0165(4) Uani d . 1 . .
H H6 0.9727 0.2495 0.3851 0.020 Uiso calc R 1 . .
C C7 1.01712(7) 0.0223(4) 0.44479(7) 0.0210(4) Uani d . 1 . .
H H7B 1.0254 0.1451 0.4717 0.031 Uiso calc R 1 . .
H H7C 1.0454 0.0096 0.4331 0.031 Uiso calc R 1 . .
H H7A 1.0122 -0.1327 0.4586 0.031 Uiso calc R 1 . .
C C8 0.92139(6) 0.3170(3) 0.43956(6) 0.0151(3) Uani d . 1 . .
C C9 0.87431(7) 0.3154(3) 0.45280(7) 0.0180(4) Uani d . 1 . .
H H9 0.8712 0.1527 0.4662 0.022 Uiso calc R 1 . .
C C10 0.87958(8) 0.5005(4) 0.49439(8) 0.0238(4) Uani d . 1 . .
H H10B 0.8841 0.6606 0.4824 0.036 Uiso calc R 1 . .
H H10C 0.9096 0.4611 0.5257 0.036 Uiso calc R 1 . .
H H10A 0.8485 0.4986 0.5018 0.036 Uiso calc R 1 . .
C C11 0.82678(7) 0.3585(3) 0.40234(7) 0.0194(4) Uani d . 1 . .
H H11 0.8254 0.2304 0.3770 0.023 Uiso calc R 1 . .
C C12 0.82469(7) 0.6053(3) 0.37733(8) 0.0239(4) Uani d . 1 . .
H H12B 0.8581 0.6896 0.3932 0.029 Uiso calc R 1 . .
H H12A 0.8158 0.5891 0.3399 0.029 Uiso calc R 1 . .
C C13 0.78249(7) 0.7391(3) 0.38769(8) 0.0241(4) Uani d . 1 . .
H H13B 0.7968 0.8277 0.4207 0.029 Uiso calc R 1 . .
H H13A 0.7640 0.8529 0.3596 0.029 Uiso calc R 1 . .
C C14 0.74738(7) 0.5364(3) 0.38995(7) 0.0192(4) Uani d . 1 . .
H H14 0.7239 0.4896 0.3542 0.023 Uiso calc R 1 . .
C C15 0.71592(7) 0.5946(3) 0.42108(7) 0.0198(4) Uani d . 1 . .
H H15A 0.6960 0.7427 0.4070 0.024 Uiso calc R 1 . .
H H15B 0.7398 0.6293 0.4569 0.024 Uiso calc R 1 . .
C C16 0.67895(7) 0.4004(3) 0.42231(7) 0.0186(4) Uani d . 1 . .
H H16 0.6979 0.2457 0.4343 0.022 Uiso calc R 1 . .
C C17 0.65115(7) 0.4687(4) 0.45664(7) 0.0224(4) Uani d . 1 . .
H H17B 0.6350 0.6265 0.4464 0.034 Uiso calc R 1 . .
H H17C 0.6759 0.4750 0.4925 0.034 Uiso calc R 1 . .
H H17A 0.6246 0.3487 0.4532 0.034 Uiso calc R 1 . .
C C18 0.61346(6) 0.1723(3) 0.35814(7) 0.0174(4) Uani d . 1 . .
C C19 0.57883(7) 0.1604(3) 0.30121(7) 0.0181(4) Uani d . 1 . .
H H19 0.5600 0.3165 0.2912 0.022 Uiso calc R 1 . .
C C20 0.53906(7) -0.0397(4) 0.29040(7) 0.0235(4) Uani d . 1 . .
H H20C 0.5567 -0.1938 0.3015 0.035 Uiso calc R 1 . .
H H20A 0.5178 -0.0457 0.2535 0.035 Uiso calc R 1 . .
H H20B 0.5171 -0.0082 0.3093 0.035 Uiso calc R 1 . .
O O1A 0.91541(5) 0.3740(2) 0.78040(5) 0.0227(3) Uani d . 1 . .
O O2A 0.86769(4) 0.4332(2) 0.64024(5) 0.0165(2) Uani d . 1 . .
O O3A 0.88767(5) 0.0839(2) 0.61238(6) 0.0259(3) Uani d . 1 . .
O O4A 0.71629(5) 0.1861(2) 0.58421(5) 0.0221(3) Uani d . 1 . .
O O5A 0.58226(5) 0.1216(2) 0.57723(5) 0.0161(3) Uani d . 1 . .
O O6A 0.55184(5) 0.4938(2) 0.55089(5) 0.0203(3) Uani d . 1 . .
C C1A 0.90376(7) 0.3781(3) 0.82568(7) 0.0194(4) Uani d . 1 . .
H H1A 0.8787 0.2471 0.8232 0.023 Uiso calc R 1 . .
C C2A 0.87834(8) 0.6229(3) 0.82567(7) 0.0245(4) Uani d . 1 . .
H H2AA 0.8412 0.6035 0.8179 0.029 Uiso calc R 1 . .
H H2AB 0.8950 0.7038 0.8594 0.029 Uiso calc R 1 . .
C C3A 0.88651(7) 0.7646(3) 0.78358(7) 0.0228(4) Uani d . 1 . .
H H3AB 0.9188 0.8588 0.7976 0.027 Uiso calc R 1 . .
H H3AA 0.8573 0.8746 0.7660 0.027 Uiso calc R 1 . .
C C4A 0.88956(7) 0.5692(3) 0.74732(7) 0.0188(4) Uani d . 1 . .
H H4A 0.8541 0.5187 0.7239 0.023 Uiso calc R 1 . .
C C5A 0.92012(7) 0.6434(3) 0.71600(7) 0.0190(4) Uani d . 1 . .
H H5AA 0.9055 0.7951 0.6979 0.023 Uiso calc R 1 . .
H H5AB 0.9559 0.6772 0.7400 0.023 Uiso calc R 1 . .
C C6A 0.92160(6) 0.4630(3) 0.67665(7) 0.0172(4) Uani d . 1 . .
H H6A 0.9355 0.3064 0.6938 0.021 Uiso calc R 1 . .
C C7A 0.95391(7) 0.5527(4) 0.64827(8) 0.0219(4) Uani d . 1 . .
H H7AB 0.9540 0.4321 0.6231 0.033 Uiso calc R 1 . .
H H7AC 0.9892 0.5808 0.6729 0.033 Uiso calc R 1 . .
H H7AA 0.9393 0.7031 0.6305 0.033 Uiso calc R 1 . .
C C8A 0.85651(7) 0.2350(3) 0.61117(6) 0.0176(4) Uani d . 1 . .
C C9A 0.79892(7) 0.2188(3) 0.57855(7) 0.0192(4) Uani d . 1 . .
H H9A 0.7875 0.3769 0.5610 0.023 Uiso calc R 1 . .
C C10A 0.78742(8) 0.0264(4) 0.53726(8) 0.0265(4) Uani d . 1 . .
H H10F 0.8016 -0.1275 0.5534 0.040 Uiso calc R 1 . .
H H10E 0.8031 0.0716 0.5132 0.040 Uiso calc R 1 . .
H H10D 0.7501 0.0115 0.5186 0.040 Uiso calc R 1 . .
C C11A 0.77060(7) 0.1788(3) 0.61467(7) 0.0193(4) Uani d . 1 . .
H H11A 0.7797 0.3122 0.6404 0.023 Uiso calc R 1 . .
C C12A 0.78186(7) -0.0625(4) 0.64343(8) 0.0242(4) Uani d . 1 . .
H H12C 0.8113 -0.1452 0.6398 0.029 Uiso calc R 1 . .
H H12D 0.7895 -0.0396 0.6804 0.029 Uiso calc R 1 . .
C C13A 0.73172(7) -0.2048(3) 0.61685(8) 0.0244(4) Uani d . 1 . .
H H13C 0.7326 -0.2992 0.5875 0.029 Uiso calc R 1 . .
H H13D 0.7254 -0.3145 0.6413 0.029 Uiso calc R 1 . .
C C14A 0.69111(7) -0.0075(3) 0.59860(7) 0.0179(4) Uani d . 1 . .
H H14A 0.6814 0.0439 0.6275 0.022 Uiso calc R 1 . .
C C15A 0.64347(7) -0.0792(3) 0.55253(7) 0.0194(4) Uani d . 1 . .
H H15D 0.6300 -0.2307 0.5608 0.023 Uiso calc R 1 . .
H H15C 0.6536 -0.1124 0.5234 0.023 Uiso calc R 1 . .
C C16A 0.60043(7) 0.1045(3) 0.53535(7) 0.0175(4) Uani d . 1 . .
H H16A 0.6140 0.2637 0.5300 0.021 Uiso calc R 1 . .
C C17A 0.55628(7) 0.0271(4) 0.48618(7) 0.0215(4) Uani d . 1 . .
H H17E 0.5430 -0.1284 0.4917 0.032 Uiso calc R 1 . .
H H17F 0.5686 0.0126 0.4584 0.032 Uiso calc R 1 . .
H H17D 0.5287 0.1472 0.4768 0.032 Uiso calc R 1 . .
C C18A 0.55914(6) 0.3282(3) 0.58030(7) 0.0163(4) Uani d . 1 . .
C C19A 0.54583(7) 0.3310(3) 0.62747(7) 0.0180(4) Uani d . 1 . .
H H19A 0.5329 0.1681 0.6314 0.022 Uiso calc R 1 . .
C C20A 0.50345(7) 0.5138(4) 0.62136(8) 0.0250(4) Uani d . 1 . .
H H20E 0.5162 0.6760 0.6198 0.037 Uiso calc R 1 . .
H H20F 0.4935 0.5021 0.6508 0.037 Uiso calc R 1 . .
H H20D 0.4735 0.4805 0.5896 0.037 Uiso calc R 1 . .

loop_
_atom_site_aniso_label
_atom_site_aniso_U_11
_atom_site_aniso_U_22
_atom_site_aniso_U_33
_atom_site_aniso_U_12
_atom_site_aniso_U_13
_atom_site_aniso_U_23
O1 0.0277(7) 0.0183(6) 0.0124(6) -0.0041(5) 0.0023(5) -0.0001(5)
O2 0.0164(6) 0.0164(6) 0.0169(6) -0.0002(5) 0.0095(5) -0.0004(5)
O3 0.0200(7) 0.0167(6) 0.0242(7) -0.0017(5) 0.0095(5) 0.0008(5)
O4 0.0182(6) 0.0181(6) 0.0360(8) 0.0020(5) 0.0162(6) 0.0042(6)
O5 0.0162(6) 0.0190(6) 0.0144(6) -0.0004(5) 0.0042(5) -0.0010(5)
O6 0.0262(7) 0.0238(6) 0.0209(7) 0.0012(5) 0.0096(5) 0.0051(5)
C1 0.0202(9) 0.0220(9) 0.0122(8) 0.0025(7) 0.0044(7) -0.0001(7)
C2 0.0240(10) 0.0320(10) 0.0171(9) -0.0084(8) 0.0067(7) -0.0047(8)
C3 0.0311(10) 0.0210(9) 0.0200(9) -0.0062(8) 0.0122(8) -0.0011(7)
C4 0.0220(9) 0.0194(8) 0.0166(9) -0.0001(7) 0.0103(7) -0.0005(7)
C5 0.0225(9) 0.0184(8) 0.0157(9) 0.0043(7) 0.0096(7) 0.0036(7)
C6 0.0158(8) 0.0208(9) 0.0157(8) 0.0004(7) 0.0093(7) 0.0040(7)
C7 0.0171(9) 0.0303(10) 0.0170(9) 0.0018(7) 0.0083(7) 0.0050(8)
C8 0.0144(8) 0.0161(8) 0.0130(8) 0.0016(7) 0.0034(6) 0.0031(6)
C9 0.0198(9) 0.0169(8) 0.0194(9) 0.0004(7) 0.0100(7) -0.0002(7)
C10 0.0232(10) 0.0284(10) 0.0217(10) 0.0034(8) 0.0110(8) -0.0045(8)
C11 0.0134(8) 0.0212(9) 0.0249(9) 0.0001(7) 0.0088(7) -0.0020(7)
C12 0.0165(9) 0.0285(10) 0.0258(10) -0.0008(7) 0.0075(8) 0.0061(8)
C13 0.0163(9) 0.0208(9) 0.0315(10) 0.0000(7) 0.0055(8) 0.0048(8)
C14 0.0147(9) 0.0215(9) 0.0195(9) -0.0003(7) 0.0045(7) -0.0009(7)
C15 0.0163(8) 0.0205(9) 0.0188(8) 0.0010(7) 0.0028(7) -0.0039(7)
C16 0.0160(8) 0.0234(9) 0.0134(8) 0.0034(7) 0.0025(7) -0.0002(7)
C17 0.0235(9) 0.0293(10) 0.0155(9) 0.0016(8) 0.0091(7) -0.0017(7)
C18 0.0161(8) 0.0181(8) 0.0206(9) 0.0023(7) 0.0099(7) -0.0009(7)
C19 0.0180(8) 0.0174(8) 0.0174(8) 0.0008(7) 0.0054(7) -0.0009(7)
C20 0.0180(9) 0.0265(10) 0.0262(10) -0.0048(8) 0.0089(8) -0.0025(8)
O1A 0.0363(8) 0.0196(6) 0.0187(7) 0.0043(5) 0.0177(6) 0.0021(5)
O2A 0.0127(6) 0.0193(6) 0.0164(6) -0.0004(5) 0.0045(5) -0.0019(5)
O3A 0.0229(7) 0.0243(7) 0.0317(8) 0.0041(6) 0.0121(6) -0.0042(6)
O4A 0.0143(6) 0.0182(6) 0.0283(7) 0.0008(5) 0.0024(5) 0.0039(5)
O5A 0.0183(6) 0.0171(6) 0.0156(6) 0.0007(5) 0.0096(5) 0.0003(5)
O6A 0.0251(7) 0.0167(6) 0.0191(7) 0.0011(5) 0.0089(5) 0.0026(5)
C1A 0.0244(9) 0.0215(9) 0.0155(9) -0.0022(7) 0.0113(7) -0.0009(7)
C2A 0.0283(10) 0.0263(10) 0.0200(9) 0.0058(8) 0.0106(8) -0.0013(8)
C3A 0.0269(10) 0.0224(9) 0.0180(9) 0.0048(8) 0.0076(8) -0.0016(8)
C4A 0.0180(9) 0.0212(9) 0.0154(9) -0.0002(7) 0.0046(7) -0.0012(7)
C5A 0.0177(8) 0.0198(9) 0.0177(8) -0.0028(7) 0.0051(7) 0.0005(7)
C6A 0.0099(8) 0.0224(9) 0.0157(8) 0.0004(7) 0.0011(6) 0.0030(7)
C7A 0.0195(9) 0.0249(9) 0.0230(9) 0.0009(7) 0.0101(7) 0.0030(8)
C8A 0.0177(8) 0.0207(9) 0.0163(8) -0.0011(7) 0.0086(7) 0.0005(7)
C9A 0.0201(9) 0.0172(8) 0.0180(8) -0.0012(7) 0.0049(7) -0.0001(7)
C10A 0.0303(11) 0.0284(10) 0.0220(10) -0.0078(8) 0.0115(8) -0.0078(8)
C11A 0.0143(8) 0.0216(9) 0.0193(9) 0.0010(7) 0.0036(7) -0.0009(7)
C12A 0.0192(9) 0.0289(10) 0.0246(10) 0.0055(8) 0.0088(8) 0.0070(8)
C13A 0.0207(9) 0.0227(9) 0.0330(11) 0.0032(8) 0.0138(8) 0.0066(8)
C14A 0.0172(9) 0.0180(8) 0.0210(9) 0.0012(7) 0.0100(8) -0.0012(7)
C15A 0.0199(9) 0.0190(8) 0.0234(9) -0.0015(7) 0.0129(7) -0.0051(7)
C16A 0.0183(8) 0.0201(8) 0.0177(9) -0.0022(7) 0.0112(7) -0.0012(7)
C17A 0.0199(10) 0.0298(10) 0.0173(9) -0.0038(7) 0.0100(8) -0.0014(7)
C18A 0.0140(8) 0.0167(8) 0.0170(8) -0.0023(6) 0.0050(7) -0.0007(7)
C19A 0.0197(9) 0.0169(8) 0.0203(9) -0.0006(7) 0.0109(7) -0.0008(7)
C20A 0.0194(10) 0.0303(10) 0.0265(11) 0.0060(8) 0.0104(8) -0.0003(8)

loop_
_atom_type_symbol
_atom_type_description
_atom_type_scat_dispersion_real
_atom_type_scat_dispersion_imag
_atom_type_scat_source
C C 0.0181 0.0091 'International Tables Vol C Tables 4.2.6.8 and 6.1.1.4'
H H 0.0000 0.0000 'International Tables Vol C Tables 4.2.6.8 and 6.1.1.4'
O O 0.0492 0.0322 'International Tables Vol C Tables 4.2.6.8 and 6.1.1.4'

loop_
_geom_angle_atom_site_label_1
_geom_angle_atom_site_label_2
_geom_angle_atom_site_label_3
_geom_angle_site_symmetry_1
_geom_angle_site_symmetry_3
_geom_angle
_geom_angle_publ_flag
C4 O1 C1 . . 109.26(14) .
C8 O2 C6 . . 116.35(13) .
C14 O4 C11 . . 109.31(13) .
C18 O5 C16 . . 116.23(14) .
O1 C1 C2 . . 106.41(14) ?
O1 C1 C19 . 2_655 107.44(14) ?
C2 C1 C19 . 2_655 114.88(15) ?
O1 C1 H1 . . 109.3 ?
C2 C1 H1 . . 109.3 ?
C19 C1 H1 2_655 . 109.3 ?
C3 C2 C1 . . 104.08(15) ?
C3 C2 H2A . . 110.9 ?
C1 C2 H2A . . 110.9 ?
C3 C2 H2B . . 110.9 ?
C1 C2 H2B . . 110.9 ?
H2A C2 H2B . . 109.0 ?
C2 C3 C4 . . 102.18(16) ?
C2 C3 H3B . . 111.3 ?
C4 C3 H3B . . 111.3 ?
C2 C3 H3A . . 111.3 ?
C4 C3 H3A . . 111.3 ?
H3B C3 H3A . . 109.2 ?
O1 C4 C5 . . 108.68(15) ?
O1 C4 C3 . . 104.51(14) ?
C5 C4 C3 . . 113.90(16) ?
O1 C4 H4 . . 109.9 ?
C5 C4 H4 . . 109.9 ?
C3 C4 H4 . . 109.9 ?
C4 C5 C6 . . 114.89(15) ?
C4 C5 H5B . . 108.5 ?
C6 C5 H5B . . 108.5 ?
C4 C5 H5A . . 108.5 ?
C6 C5 H5A . . 108.5 ?
H5B C5 H5A . . 107.5 ?
O2 C6 C5 . . 105.52(13) ?
O2 C6 C7 . . 109.66(14) ?
C5 C6 C7 . . 111.62(15) ?
O2 C6 H6 . . 110.0 ?
C5 C6 H6 . . 110.0 ?
C7 C6 H6 . . 110.0 ?
C6 C7 H7B . . 109.5 ?
C6 C7 H7C . . 109.5 ?
H7B C7 H7C . . 109.5 ?
C6 C7 H7A . . 109.5 ?
H7B C7 H7A . . 109.5 ?
H7C C7 H7A . . 109.5 ?
O3 C8 O2 . . 124.30(15) ?
O3 C8 C9 . . 124.83(16) ?
O2 C8 C9 . . 110.82(14) ?
C8 C9 C10 . . 110.90(15) ?
C8 C9 C11 . . 107.44(14) ?
C10 C9 C11 . . 113.12(15) ?
C8 C9 H9 . . 108.4 ?
C10 C9 H9 . . 108.4 ?
C11 C9 H9 . . 108.4 ?
C9 C10 H10B . . 109.5 ?
C9 C10 H10C . . 109.5 ?
H10B C10 H10C . . 109.5 ?
C9 C10 H10A . . 109.5 ?
H10B C10 H10A . . 109.5 ?
H10C C10 H10A . . 109.5 ?
O4 C11 C12 . . 106.72(14) ?
O4 C11 C9 . . 107.80(14) ?
C12 C11 C9 . . 115.20(15) ?
O4 C11 H11 . . 109.0 ?
C12 C11 H11 . . 109.0 ?
C9 C11 H11 . . 109.0 ?
C13 C12 C11 . . 103.88(14) ?
C13 C12 H12B . . 111.0 ?
C11 C12 H12B . . 111.0 ?
C13 C12 H12A . . 111.0 ?
C11 C12 H12A . . 111.0 ?
H12B C12 H12A . . 109.0 ?
C14 C13 C12 . . 102.53(15) ?
C14 C13 H13B . . 111.3 ?
C12 C13 H13B . . 111.3 ?
C14 C13 H13A . . 111.3 ?
C12 C13 H13A . . 111.3 ?
H13B C13 H13A . . 109.2 ?
O4 C14 C15 . . 108.98(15) ?
O4 C14 C13 . . 104.79(14) ?
C15 C14 C13 . . 114.07(16) ?
O4 C14 H14 . . 109.6 ?
C15 C14 H14 . . 109.6 ?
C13 C14 H14 . . 109.6 ?
C14 C15 C16 . . 115.43(15) ?
C14 C15 H15A . . 108.4 ?
C16 C15 H15A . . 108.4 ?
C14 C15 H15B . . 108.4 ?
C16 C15 H15B . . 108.4 ?
H15A C15 H15B . . 107.5 ?
O5 C16 C15 . . 105.87(14) ?
O5 C16 C17 . . 109.23(14) ?
C15 C16 C17 . . 111.78(15) ?
O5 C16 H16 . . 110.0 ?
C15 C16 H16 . . 110.0 ?
C17 C16 H16 . . 110.0 ?
C16 C17 H17B . . 109.5 ?
C16 C17 H17C . . 109.5 ?
H17B C17 H17C . . 109.5 ?
C16 C17 H17A . . 109.5 ?
H17B C17 H17A . . 109.5 ?
H17C C17 H17A . . 109.5 ?
O6 C18 O5 . . 124.51(16) ?
O6 C18 C19 . . 124.44(16) ?
O5 C18 C19 . . 111.01(15) ?
C18 C19 C20 . . 111.13(15) ?
C18 C19 C1 . 2_655 107.63(14) ?
C20 C19 C1 . 2_655 113.65(15) ?
C18 C19 H19 . . 108.1 ?
C20 C19 H19 . . 108.1 ?
C1 C19 H19 2_655 . 108.1 ?
C19 C20 H20C . . 109.5 ?
C19 C20 H20A . . 109.5 ?
H20C C20 H20A . . 109.5 ?
C19 C20 H20B . . 109.5 ?
H20C C20 H20B . . 109.5 ?
H20A C20 H20B . . 109.5 ?
C4A O1A C1A . . 109.39(13) .
C8A O2A C6A . . 116.85(13) .
C11A O4A C14A . . 109.91(13) .
C18A O5A C16A . . 116.18(13) .
O1A C1A C19A . 2_656 107.73(15) ?
O1A C1A C2A . . 106.43(14) ?
C19A C1A C2A 2_656 . 115.11(16) ?
O1A C1A H1A . . 109.1 ?
C19A C1A H1A 2_656 . 109.1 ?
C2A C1A H1A . . 109.1 ?
C3A C2A C1A . . 104.21(14) ?
C3A C2A H2AA . . 110.9 ?
C1A C2A H2AA . . 110.9 ?
C3A C2A H2AB . . 110.9 ?
C1A C2A H2AB . . 110.9 ?
H2AA C2A H2AB . . 108.9 ?
C2A C3A C4A . . 102.87(15) ?
C2A C3A H3AB . . 111.2 ?
C4A C3A H3AB . . 111.2 ?
C2A C3A H3AA . . 111.2 ?
C4A C3A H3AA . . 111.2 ?
H3AB C3A H3AA . . 109.1 ?
O1A C4A C5A . . 109.07(15) ?
O1A C4A C3A . . 104.60(14) ?
C5A C4A C3A . . 113.24(16) ?
O1A C4A H4A . . 109.9 ?
C5A C4A H4A . . 109.9 ?
C3A C4A H4A . . 109.9 ?
C6A C5A C4A . . 115.79(15) ?
C6A C5A H5AA . . 108.3 ?
C4A C5A H5AA . . 108.3 ?
C6A C5A H5AB . . 108.3 ?
C4A C5A H5AB . . 108.3 ?
H5AA C5A H5AB . . 107.4 ?
O2A C6A C5A . . 105.61(13) ?
O2A C6A C7A . . 109.82(15) ?
C5A C6A C7A . . 111.51(15) ?
O2A C6A H6A . . 109.9 ?
C5A C6A H6A . . 109.9 ?
C7A C6A H6A . . 109.9 ?
C6A C7A H7AB . . 109.5 ?
C6A C7A H7AC . . 109.5 ?
H7AB C7A H7AC . . 109.5 ?
C6A C7A H7AA . . 109.5 ?
H7AB C7A H7AA . . 109.5 ?
H7AC C7A H7AA . . 109.5 ?
O3A C8A O2A . . 124.28(16) ?
O3A C8A C9A . . 124.64(17) ?
O2A C8A C9A . . 111.00(14) ?
C10A C9A C8A . . 111.14(15) ?
C10A C9A C11A . . 113.34(15) ?
C8A C9A C11A . . 108.43(14) ?
C10A C9A H9A . . 107.9 ?
C8A C9A H9A . . 107.9 ?
C11A C9A H9A . . 107.9 ?
C9A C10A H10F . . 109.5 ?
C9A C10A H10E . . 109.5 ?
H10F C10A H10E . . 109.5 ?
C9A C10A H10D . . 109.5 ?
H10F C10A H10D . . 109.5 ?
H10E C10A H10D . . 109.5 ?
O4A C11A C12A . . 107.01(14) ?
O4A C11A C9A . . 108.02(15) ?
C12A C11A C9A . . 115.04(15) ?
O4A C11A H11A . . 108.9 ?
C12A C11A H11A . . 108.9 ?
C9A C11A H11A . . 108.9 ?
C13A C12A C11A . . 103.43(15) ?
C13A C12A H12C . . 111.1 ?
C11A C12A H12C . . 111.1 ?
C13A C12A H12D . . 111.1 ?
C11A C12A H12D . . 111.1 ?
H12C C12A H12D . . 109.0 ?
C14A C13A C12A . . 102.76(16) ?
C14A C13A H13C . . 111.2 ?
C12A C13A H13C . . 111.2 ?
C14A C13A H13D . . 111.2 ?
C12A C13A H13D . . 111.2 ?
H13C C13A H13D . . 109.1 ?
O4A C14A C15A . . 109.05(15) ?
O4A C14A C13A . . 104.26(14) ?
C15A C14A C13A . . 113.45(16) ?
O4A C14A H14A . . 110.0 ?
C15A C14A H14A . . 110.0 ?
C13A C14A H14A . . 110.0 ?
C14A C15A C16A . . 115.35(15) ?
C14A C15A H15D . . 108.4 ?
C16A C15A H15D . . 108.4 ?
C14A C15A H15C . . 108.4 ?
C16A C15A H15C . . 108.4 ?
H15D C15A H15C . . 107.5 ?
O5A C16A C15A . . 106.03(14) ?
O5A C16A C17A . . 109.56(14) ?
C15A C16A C17A . . 111.62(16) ?
O5A C16A H16A . . 109.9 ?
C15A C16A H16A . . 109.9 ?
C17A C16A H16A . . 109.9 ?
C16A C17A H17E . . 109.5 ?
C16A C17A H17F . . 109.5 ?
H17E C17A H17F . . 109.5 ?
C16A C17A H17D . . 109.5 ?
H17E C17A H17D . . 109.5 ?
H17F C17A H17D . . 109.5 ?
O6A C18A O5A . . 124.56(16) ?
O6A C18A C19A . . 124.30(16) ?
O5A C18A C19A . . 111.07(14) ?
C18A C19A C20A . . 111.10(15) ?
C18A C19A C1A . 2_656 107.00(14) ?
C20A C19A C1A . 2_656 113.76(15) ?
C18A C19A H19A . . 108.3 ?
C20A C19A H19A . . 108.3 ?
C1A C19A H19A 2_656 . 108.3 ?
C19A C20A H20E . . 109.5 ?
C19A C20A H20F . . 109.5 ?
H20E C20A H20F . . 109.5 ?
C19A C20A H20D . . 109.5 ?
H20E C20A H20D . . 109.5 ?
H20F C20A H20D . . 109.5 ?

loop_
_geom_bond_atom_site_label_1
_geom_bond_atom_site_label_2
_geom_bond_site_symmetry_2
_geom_bond_distance
_geom_bond_publ_flag
O1 C4 . 1.433(2) .
O1 C1 . 1.440(2) .
O2 C8 . 1.347(2) .
O2 C6 . 1.469(2) .
O3 C8 . 1.209(2) .
O4 C14 . 1.435(2) .
O4 C11 . 1.445(2) .
O5 C18 . 1.344(2) .
O5 C16 . 1.464(2) .
O6 C18 . 1.208(2) .
C1 C2 . 1.537(3) ?
C1 C19 2_655 1.543(2) ?
C1 H1 . 1.0000 ?
C2 C3 . 1.520(3) ?
C2 H2A . 0.9900 ?
C2 H2B . 0.9900 ?
C3 C4 . 1.521(3) ?
C3 H3B . 0.9900 ?
C3 H3A . 0.9900 ?
C4 C5 . 1.518(3) ?
C4 H4 . 1.0000 ?
C5 C6 . 1.520(2) ?
C5 H5B . 0.9900 ?
C5 H5A . 0.9900 ?
C6 C7 . 1.523(3) ?
C6 H6 . 1.0000 ?
C7 H7B . 0.9800 ?
C7 H7C . 0.9800 ?
C7 H7A . 0.9800 ?
C8 C9 . 1.516(2) ?
C9 C10 . 1.526(3) ?
C9 C11 . 1.546(3) ?
C9 H9 . 1.0000 ?
C10 H10B . 0.9800 ?
C10 H10C . 0.9800 ?
C10 H10A . 0.9800 ?
C11 C12 . 1.536(3) ?
C11 H11 . 1.0000 ?
C12 C13 . 1.528(3) ?
C12 H12B . 0.9900 ?
C12 H12A . 0.9900 ?
C13 C14 . 1.520(3) ?
C13 H13B . 0.9900 ?
C13 H13A . 0.9900 ?
C14 C15 . 1.511(2) ?
C14 H14 . 1.0000 ?
C15 C16 . 1.513(3) ?
C15 H15A . 0.9900 ?
C15 H15B . 0.9900 ?
C16 C17 . 1.517(2) ?
C16 H16 . 1.0000 ?
C17 H17B . 0.9800 ?
C17 H17C . 0.9800 ?
C17 H17A . 0.9800 ?
C18 C19 . 1.522(2) ?
C19 C20 . 1.526(2) ?
C19 C1 2_655 1.543(2) ?
C19 H19 . 1.0000 ?
C20 H20C . 0.9800 ?
C20 H20A . 0.9800 ?
C20 H20B . 0.9800 ?
O1A C4A . 1.433(2) .
O1A C1A . 1.442(2) .
O2A C8A . 1.338(2) .
O2A C6A . 1.475(2) .
O3A C8A . 1.208(2) .
O4A C11A . 1.435(2) .
O4A C14A . 1.436(2) .
O5A C18A . 1.343(2) .
O5A C16A . 1.467(2) .
O6A C18A . 1.204(2) .
C1A C19A 2_656 1.539(3) ?
C1A C2A . 1.541(3) ?
C1A H1A . 1.0000 ?
C2A C3A . 1.519(3) ?
C2A H2AA . 0.9900 ?
C2A H2AB . 0.9900 ?
C3A C4A . 1.521(2) ?
C3A H3AB . 0.9900 ?
C3A H3AA . 0.9900 ?
C4A C5A . 1.517(2) ?
C4A H4A . 1.0000 ?
C5A C6A . 1.511(2) ?
C5A H5AA . 0.9900 ?
C5A H5AB . 0.9900 ?
C6A C7A . 1.517(2) ?
C6A H6A . 1.0000 ?
C7A H7AB . 0.9800 ?
C7A H7AC . 0.9800 ?
C7A H7AA . 0.9800 ?
C8A C9A . 1.526(2) ?
C9A C10A . 1.523(3) ?
C9A C11A . 1.541(2) ?
C9A H9A . 1.0000 ?
C10A H10F . 0.9800 ?
C10A H10E . 0.9800 ?
C10A H10D . 0.9800 ?
C11A C12A . 1.538(3) ?
C11A H11A . 1.0000 ?
C12A C13A . 1.537(3) ?
C12A H12C . 0.9900 ?
C12A H12D . 0.9900 ?
C13A C14A . 1.524(3) ?
C13A H13C . 0.9900 ?
C13A H13D . 0.9900 ?
C14A C15A . 1.513(3) ?
C14A H14A . 1.0000 ?
C15A C16A . 1.516(3) ?
C15A H15D . 0.9900 ?
C15A H15C . 0.9900 ?
C16A C17A . 1.520(3) ?
C16A H16A . 1.0000 ?
C17A H17E . 0.9800 ?
C17A H17F . 0.9800 ?
C17A H17D . 0.9800 ?
C18A C19A . 1.521(2) ?
C19A C20A . 1.529(2) ?
C19A C1A 2_656 1.539(3) ?
C19A H19A . 1.0000 ?
C20A H20E . 0.9800 ?
C20A H20F . 0.9800 ?
C20A H20D . 0.9800 ?

loop_
_geom_torsion_atom_site_label_1
_geom_torsion_atom_site_label_2
_geom_torsion_atom_site_label_3
_geom_torsion_atom_site_label_4
_geom_torsion_site_symmetry_1
_geom_torsion_site_symmetry_2
_geom_torsion_site_symmetry_3
_geom_torsion_site_symmetry_4
_geom_torsion
_geom_torsion_publ_flag
C4 O1 C1 C2 . . . . -11.20(18) ?
C4 O1 C1 C19 . . . 2_655 -134.72(15) ?
O1 C1 C2 C3 . . . . -12.57(18) ?
C19 C1 C2 C3 2_655 . . . 106.18(17) ?
C1 C2 C3 C4 . . . . 29.74(18) ?
C1 O1 C4 C5 . . . . 152.53(14) ?
C1 O1 C4 C3 . . . . 30.57(18) ?
C2 C3 C4 O1 . . . . -37.09(18) ?
C2 C3 C4 C5 . . . . -155.55(15) ?
O1 C4 C5 C6 . . . . 70.54(18) ?
C3 C4 C5 C6 . . . . -173.42(14) ?
C8 O2 C6 C5 . . . . -157.11(14) ?
C8 O2 C6 C7 . . . . 82.53(18) ?
C4 C5 C6 O2 . . . . 64.67(17) ?
C4 C5 C6 C7 . . . . -176.28(15) ?
C6 O2 C8 O3 . . . . -0.7(2) ?
C6 O2 C8 C9 . . . . 176.93(13) ?
O3 C8 C9 C10 . . . . -23.0(2) ?
O2 C8 C9 C10 . . . . 159.41(14) ?
O3 C8 C9 C11 . . . . 101.08(19) ?
O2 C8 C9 C11 . . . . -76.50(17) ?
C14 O4 C11 C12 . . . . 10.38(19) ?
C14 O4 C11 C9 . . . . 134.66(15) ?
C8 C9 C11 O4 . . . . 176.17(14) ?
C10 C9 C11 O4 . . . . -61.10(19) ?
C8 C9 C11 C12 . . . . -64.82(19) ?
C10 C9 C11 C12 . . . . 57.9(2) ?
O4 C11 C12 C13 . . . . 12.60(19) ?
C9 C11 C12 C13 . . . . -107.01(17) ?
C11 C12 C13 C14 . . . . -29.15(18) ?
C11 O4 C14 C15 . . . . -151.88(15) ?
C11 O4 C14 C13 . . . . -29.41(18) ?
C12 C13 C14 O4 . . . . 36.07(18) ?
C12 C13 C14 C15 . . . . 155.17(16) ?
O4 C14 C15 C16 . . . . -65.7(2) ?
C13 C14 C15 C16 . . . . 177.61(15) ?
C18 O5 C16 C15 . . . . 162.34(13) ?
C18 O5 C16 C17 . . . . -77.15(18) ?
C14 C15 C16 O5 . . . . -64.19(19) ?
C14 C15 C16 C17 . . . . 176.97(15) ?
C16 O5 C18 O6 . . . . 1.7(2) ?
C16 O5 C18 C19 . . . . -175.86(13) ?
O6 C18 C19 C20 . . . . 14.7(2) ?
O5 C18 C19 C20 . . . . -167.69(14) ?
O6 C18 C19 C1 . . . 2_655 -110.31(18) ?
O5 C18 C19 C1 . . . 2_655 67.27(17) ?
C4A O1A C1A C19A . . . 2_656 -136.51(15) ?
C4A O1A C1A C2A . . . . -12.53(19) ?
O1A C1A C2A C3A . . . . -10.4(2) ?
C19A C1A C2A C3A 2_656 . . . 108.91(18) ?
C1A C2A C3A C4A . . . . 27.58(19) ?
C1A O1A C4A C5A . . . . 151.88(15) ?
C1A O1A C4A C3A . . . . 30.45(19) ?
C2A C3A C4A O1A . . . . -35.69(18) ?
C2A C3A C4A C5A . . . . -154.32(16) ?
O1A C4A C5A C6A . . . . 67.9(2) ?
C3A C4A C5A C6A . . . . -176.07(15) ?
C8A O2A C6A C5A . . . . -160.66(14) ?
C8A O2A C6A C7A . . . . 78.98(18) ?
C4A C5A C6A O2A . . . . 61.86(19) ?
C4A C5A C6A C7A . . . . -178.90(16) ?
C6A O2A C8A O3A . . . . -1.4(2) ?
C6A O2A C8A C9A . . . . 175.63(13) ?
O3A C8A C9A C10A . . . . -15.5(2) ?
O2A C8A C9A C10A . . . . 167.51(14) ?
O3A C8A C9A C11A . . . . 109.70(19) ?
O2A C8A C9A C11A . . . . -67.27(18) ?
C14A O4A C11A C12A . . . . 10.86(18) ?
C14A O4A C11A C9A . . . . 135.25(15) ?
C10A C9A C11A O4A . . . . -61.34(19) ?
C8A C9A C11A O4A . . . . 174.75(14) ?
C10A C9A C11A C12A . . . . 58.1(2) ?
C8A C9A C11A C12A . . . . -65.8(2) ?
O4A C11A C12A C13A . . . . 12.08(18) ?
C9A C11A C12A C13A . . . . -107.91(17) ?
C11A C12A C13A C14A . . . . -28.74(18) ?
C11A O4A C14A C15A . . . . -151.05(14) ?
C11A O4A C14A C13A . . . . -29.57(18) ?
C12A C13A C14A O4A . . . . 35.78(18) ?
C12A C13A C14A C15A . . . . 154.30(15) ?
O4A C14A C15A C16A . . . . -68.49(18) ?
C13A C14A C15A C16A . . . . 175.80(14) ?
C18A O5A C16A C15A . . . . 155.57(14) ?
C18A O5A C16A C17A . . . . -83.84(18) ?
C14A C15A C16A O5A . . . . -65.87(18) ?
C14A C15A C16A C17A . . . . 174.89(15) ?
C16A O5A C18A O6A . . . . 1.4(2) ?
C16A O5A C18A C19A . . . . -175.66(14) ?
O6A C18A C19A C20A . . . . 23.8(2) ?
O5A C18A C19A C20A . . . . -159.07(15) ?
O6A C18A C19A C1A . . . 2_656 -100.9(2) ?
O5A C18A C19A C1A . . . 2_656 76.21(17) ?
